data_7234586
loop_
_publ_author_name
'Liang Li'
'Qiang Chen'
'Zhigang Niu'
'Xinhui Zhou'
'Tao Yang'
'Wei Huang'

_publ_section_title
;
 Lanthanide metal-organic frameworks assembled from a fluorene-based
 ligand: selective sensing of Pb2+ and Fe3+ ions
;
_journal_name_full 'Journal of Materials Chemistry C'
_journal_page_first 1900
_journal_page_last 1905
_journal_paper_doi 10.1039/C5TC04320D
_journal_volume 4
_journal_year 2016
_chemical_formula_moiety 'C118 H108 N4 O28 Tb4, 15(H2O)'
_chemical_formula_sum 'C118 H138 N4 O43 Tb4'
_chemical_formula_weight 2936.00
_space_group_IT_number 2
_space_group_name_Hall '-P 1'
_space_group_name_H-M_alt 'P -1'
_symmetry_cell_setting triclinic
_symmetry_space_group_name_H-M 'P -1'
_atom_sites_solution_hydrogens geom
_atom_sites_solution_primary direct
_atom_sites_solution_secondary difmap
_cell_angle_alpha 92.929(3)
_cell_angle_beta 103.548(3)
_cell_angle_gamma 112.494(3)
_cell_formula_units_Z 1
_cell_length_a 11.4646(4)
_cell_length_b 13.6288(5)
_cell_length_c 23.7978(7)
_cell_measurement_reflns_used 1987
_cell_measurement_temperature 293(2)
_cell_measurement_theta_max 20.3
_cell_measurement_theta_min 2.1
_cell_volume 3298.6(2)
_computing_cell_refinement SMART
_computing_data_collection 'SMART (Bruker, 2000)'
_computing_data_reduction 'SAINT (Bruker, 2000)'
_computing_molecular_graphics SHELXTL
_computing_publication_material SHELXTL
_computing_structure_refinement SHELXTL
_computing_structure_solution 'SHELXTL (Bruker, 2000)'
_diffrn_ambient_temperature 293(2)
_diffrn_measured_fraction_theta_full 0.999
_diffrn_measured_fraction_theta_max 0.999
_diffrn_measurement_device_type 'Bruker Smart Aepex CCD'
_diffrn_measurement_method 'phi and omega scans'
_diffrn_radiation_monochromator graphite
_diffrn_radiation_source 'fine-focus sealed tube'
_diffrn_radiation_type MoK\a
_diffrn_radiation_wavelength 0.71073
_diffrn_reflns_av_R_equivalents 0.0307
_diffrn_reflns_av_sigmaI/netI 0.0427
_diffrn_reflns_limit_h_max 13
_diffrn_reflns_limit_h_min -13
_diffrn_reflns_limit_k_max 16
_diffrn_reflns_limit_k_min -10
_diffrn_reflns_limit_l_max 28
_diffrn_reflns_limit_l_min -28
_diffrn_reflns_number 26114
_diffrn_reflns_theta_full 25.00
_diffrn_reflns_theta_max 25.00
_diffrn_reflns_theta_min 2.22
_exptl_absorpt_coefficient_mu 2.198
_exptl_absorpt_correction_T_max 0.8613
_exptl_absorpt_correction_T_min 0.8267
_exptl_absorpt_correction_type multi-scan
_exptl_absorpt_process_details 'SADABS; Bruker, 2000'
_exptl_crystal_colour whiteless
_exptl_crystal_density_diffrn 1.478
_exptl_crystal_density_method 'not measured'
_exptl_crystal_description block
_exptl_crystal_F_000 1478
_exptl_crystal_size_max 0.09
_exptl_crystal_size_mid 0.08
_exptl_crystal_size_min 0.07
_refine_diff_density_max 1.607
_refine_diff_density_min -1.079
_refine_diff_density_rms 0.139
_refine_ls_extinction_method none
_refine_ls_goodness_of_fit_ref 1.230
_refine_ls_hydrogen_treatment constr
_refine_ls_matrix_type full
_refine_ls_number_parameters 772
_refine_ls_number_reflns 11622
_refine_ls_number_restraints 35
_refine_ls_restrained_S_all 1.236
_refine_ls_R_factor_all 0.0617
_refine_ls_R_factor_gt 0.0503
_refine_ls_shift/su_max 0.002
_refine_ls_shift/su_mean 0.000
_refine_ls_structure_factor_coef Fsqd
_refine_ls_weighting_details 'calc w=1/[\s^2^(Fo^2^)+(0.0178P)^2^+31.3194P] where P=(Fo^2^+2Fc^2^)/3'
_refine_ls_weighting_scheme calc
_refine_ls_wR_factor_gt 0.1269
_refine_ls_wR_factor_ref 0.1314
_reflns_number_gt 9770
_reflns_number_total 11622
_reflns_threshold_expression >2sigma(I)
_cod_data_source_file J-Mater-Chem-C-2016-4-1900.cif
_cod_data_source_block Tb
_cod_depositor_comments
;
The following automatic conversions were performed:

data item '_symmetry_cell_setting' value 'Triclinic' was changed to
'triclinic' in accordance with the built-in table derived from the
CIF Core dictionary named 'cif_core.dic' version 2.4.5 last updated
on 2014-11-21.

Automatic conversion script
Id: cif_fix_values 6909 2019-04-08 15:41:33Z antanas 
;
_cod_original_cell_volume 3298.61(19)
_cod_original_sg_symbol_H-M P-1
_cod_database_code 7234586

loop_
_symmetry_equiv_pos_as_xyz
'x, y, z'
'-x, -y, -z'

loop_
_atom_site_label
_atom_site_type_symbol
_atom_site_fract_x
_atom_site_fract_y
_atom_site_fract_z
_atom_site_U_iso_or_equiv
_atom_site_adp_type
_atom_site_occupancy
_atom_site_symmetry_multiplicity
_atom_site_calc_flag
_atom_site_refinement_flags
_atom_site_disorder_assembly
_atom_site_disorder_group
Tb1 Tb 0.37832(4) 0.30086(3) 0.517674(15) 0.02364(11) Uani 1 1 d . . .
Tb2 Tb 0.64148(4) -0.40528(3) 0.961627(16) 0.03054(12) Uani 1 1 d U . .
C1 C -0.2960(10) 0.4941(8) 0.0730(4) 0.047(2) Uani 1 1 d . . .
C2 C -0.2180(8) 0.4652(8) 0.1257(4) 0.040(2) Uani 1 1 d . . .
C3 C -0.2788(9) 0.3747(8) 0.1487(4) 0.047(2) Uani 1 1 d . . .
H3 H -0.3676 0.3316 0.1324 0.057 Uiso 1 1 calc R . .
C4 C -0.2070(8) 0.3480(7) 0.1965(4) 0.043(2) Uani 1 1 d . . .
H4 H -0.2466 0.2861 0.2118 0.052 Uiso 1 1 calc R . .
C5 C -0.0755(8) 0.4148(7) 0.2211(3) 0.0323(19) Uani 1 1 d . . .
C6 C 0.0199(8) 0.4102(7) 0.2728(3) 0.0320(19) Uani 1 1 d . . .
C7 C 0.0102(8) 0.3361(7) 0.3113(4) 0.041(2) Uani 1 1 d . . .
H7 H -0.0660 0.2737 0.3048 0.049 Uiso 1 1 calc R . .
C8 C 0.1153(8) 0.3565(6) 0.3592(4) 0.037(2) Uani 1 1 d . . .
H8 H 0.1091 0.3080 0.3857 0.045 Uiso 1 1 calc R . .
C9 C 0.2310(8) 0.4489(6) 0.3687(3) 0.0308(18) Uani 1 1 d . . .
C10 C 0.3425(8) 0.4719(6) 0.4216(3) 0.0305(18) Uani 1 1 d . . .
C11 C 0.2430(8) 0.5208(7) 0.3290(4) 0.035(2) Uani 1 1 d . . .
H11 H 0.3212 0.5808 0.3342 0.042 Uiso 1 1 calc R . .
C12 C 0.1364(8) 0.5014(7) 0.2816(3) 0.0327(19) Uani 1 1 d . . .
C13 C 0.1242(8) 0.5710(8) 0.2341(4) 0.043(2) Uani 1 1 d . . .
C14 C 0.2243(10) 0.5825(12) 0.1994(5) 0.079(4) Uani 1 1 d . . .
H14A H 0.2163 0.5128 0.1843 0.095 Uiso 1 1 d R . .
H14B H 0.3112 0.6224 0.2246 0.095 Uiso 1 1 d R . .
H14C H 0.2085 0.6203 0.1675 0.095 Uiso 1 1 d R . .
C15 C 0.1423(12) 0.6825(8) 0.2605(5) 0.077(4) Uani 1 1 d . . .
H15A H 0.1256 0.7221 0.2297 0.093 Uiso 1 1 d R . .
H15B H 0.2308 0.7202 0.2847 0.093 Uiso 1 1 d R . .
H15C H 0.0823 0.6752 0.2838 0.093 Uiso 1 1 d R . .
C16 C -0.0165(8) 0.5076(7) 0.1982(4) 0.038(2) Uani 1 1 d . . .
C17 C -0.0878(9) 0.5312(8) 0.1495(4) 0.049(3) Uani 1 1 d . . .
H17 H -0.0479 0.5913 0.1331 0.059 Uiso 1 1 calc R . .
C18 C -0.4441(9) -0.3384(7) 0.0771(4) 0.039(2) Uani 1 1 d . . .
C19 C -0.3752(8) -0.2756(7) 0.1375(4) 0.036(2) Uani 1 1 d . . .
C20 C -0.4264(9) -0.3038(7) 0.1832(4) 0.039(2) Uani 1 1 d . . .
H20 H -0.5080 -0.3608 0.1763 0.047 Uiso 1 1 calc R . .
C21 C -0.3605(9) -0.2501(7) 0.2397(4) 0.039(2) Uani 1 1 d . . .
H21 H -0.3963 -0.2709 0.2706 0.047 Uiso 1 1 calc R . .
C22 C -0.2390(8) -0.1639(6) 0.2490(4) 0.0327(19) Uani 1 1 d . . .
C23 C -0.1478(8) -0.0927(7) 0.3027(3) 0.0319(18) Uani 1 1 d . . .
C24 C -0.1531(8) -0.0935(7) 0.3606(4) 0.037(2) Uani 1 1 d . . .
H24 H -0.2238 -0.1442 0.3704 0.044 Uiso 1 1 calc R . .
C25 C -0.0502(8) -0.0167(7) 0.4026(4) 0.036(2) Uani 1 1 d . . .
H25 H -0.0529 -0.0147 0.4414 0.044 Uiso 1 1 calc R . .
C26 C 0.0577(8) 0.0580(7) 0.3891(3) 0.0330(19) Uani 1 1 d . . .
C27 C 0.1713(8) 0.1403(6) 0.4363(4) 0.0307(18) Uani 1 1 d . . .
C28 C 0.0633(8) 0.0571(7) 0.3317(4) 0.0339(19) Uani 1 1 d . . .
H28 H 0.1354 0.1068 0.3224 0.041 Uiso 1 1 calc R . .
C29 C -0.0391(8) -0.0183(7) 0.2887(3) 0.0321(18) Uani 1 1 d . . .
C30 C -0.0545(8) -0.0354(7) 0.2230(4) 0.038(2) Uani 1 1 d . . .
C31 C 0.0553(10) -0.0638(10) 0.2107(5) 0.065(3) Uani 1 1 d . . .
H31A H 0.0599 -0.1221 0.2307 0.078 Uiso 1 1 d R . .
H31B H 0.1376 -0.0023 0.2244 0.078 Uiso 1 1 d R . .
H31C H 0.0372 -0.0849 0.1694 0.078 Uiso 1 1 d R . .
C32 C -0.0540(11) 0.0633(8) 0.1953(5) 0.061(3) Uani 1 1 d . . .
H32A H -0.0753 0.0464 0.1535 0.073 Uiso 1 1 d R . .
H32B H 0.0312 0.1213 0.2096 0.073 Uiso 1 1 d R . .
H32C H -0.1184 0.0841 0.2055 0.073 Uiso 1 1 d R . .
C33 C -0.1877(8) -0.1312(7) 0.2025(4) 0.0343(19) Uani 1 1 d . . .
C34 C -0.2544(8) -0.1865(6) 0.1462(3) 0.0325(19) Uani 1 1 d . . .
H34 H -0.2202 -0.1652 0.1149 0.039 Uiso 1 1 calc R . .
C35 C 0.4632(8) 0.1640(7) 0.5819(3) 0.0304(18) Uani 1 1 d . . .
C36 C 0.4984(8) 0.0834(6) 0.6152(3) 0.0309(18) Uani 1 1 d . . .
C37 C 0.5345(9) 0.0099(7) 0.5887(4) 0.038(2) Uani 1 1 d . . .
H37 H 0.5382 0.0116 0.5501 0.045 Uiso 1 1 calc R . .
C38 C 0.5647(9) -0.0648(7) 0.6185(4) 0.038(2) Uani 1 1 d . . .
H38 H 0.5893 -0.1131 0.6005 0.045 Uiso 1 1 calc R . .
C39 C 0.5579(8) -0.0672(6) 0.6761(3) 0.0299(18) Uani 1 1 d . . .
C40 C 0.5813(8) -0.1373(7) 0.7178(4) 0.0335(19) Uani 1 1 d . . .
C41 C 0.6166(9) -0.2236(7) 0.7127(4) 0.039(2) Uani 1 1 d . . .
H41 H 0.6290 -0.2465 0.6779 0.047 Uiso 1 1 calc R . .
C42 C 0.6328(9) -0.2743(7) 0.7609(4) 0.042(2) Uani 1 1 d . . .
H42 H 0.6585 -0.3309 0.7580 0.050 Uiso 1 1 calc R . .
C43 C 0.6131(8) -0.2459(7) 0.8122(3) 0.0345(19) Uani 1 1 d . . .
C44 C 0.6274(9) -0.3007(7) 0.8644(4) 0.039(2) Uani 1 1 d . . .
C45 C 0.5771(8) -0.1573(7) 0.8171(4) 0.036(2) Uani 1 1 d . . .
H45 H 0.5653 -0.1348 0.8521 0.044 Uiso 1 1 calc R . .
C46 C 0.5598(8) -0.1051(7) 0.7698(4) 0.0325(19) Uani 1 1 d . . .
C47 C 0.5182(8) -0.0126(6) 0.7645(3) 0.0311(18) Uani 1 1 d . . .
C48 C 0.6143(11) 0.0859(8) 0.8101(4) 0.050(3) Uani 1 1 d . . .
H48A H 0.6201 0.0670 0.8487 0.060 Uiso 1 1 d R . .
H48B H 0.5834 0.1422 0.8068 0.060 Uiso 1 1 d R . .
H48C H 0.6994 0.1103 0.8033 0.060 Uiso 1 1 d R . .
C49 C 0.3776(10) -0.0462(9) 0.7705(5) 0.052(3) Uani 1 1 d . . .
H49A H 0.3198 -0.1107 0.7434 0.062 Uiso 1 1 d R . .
H49B H 0.3491 0.0103 0.7618 0.062 Uiso 1 1 d R . .
H49C H 0.3764 -0.0590 0.8097 0.062 Uiso 1 1 d R . .
C50 C 0.5227(8) 0.0064(7) 0.7029(3) 0.0300(18) Uani 1 1 d . . .
C51 C 0.4932(8) 0.0820(6) 0.6726(3) 0.0305(18) Uani 1 1 d . . .
H51 H 0.4702 0.1312 0.6907 0.037 Uiso 1 1 calc R . .
C52 C 0.1103(13) 0.4314(14) 0.5376(8) 0.114(5) Uani 1 1 d U . .
H52A H 0.0259 0.3784 0.5375 0.137 Uiso 1 1 d R . .
H52B H 0.1255 0.4219 0.5001 0.137 Uiso 1 1 d R . .
H52C H 0.1126 0.5019 0.5456 0.137 Uiso 1 1 d R . .
C53 C 0.2200(13) 0.4190(10) 0.5857(6) 0.073(3) Uani 1 1 d U . .
C54 C 0.201(3) 0.5503(17) 0.6500(10) 0.211(12) Uani 1 1 d U . .
H54A H 0.2398 0.6164 0.6357 0.254 Uiso 1 1 d R . .
H54B H 0.2238 0.5635 0.6920 0.254 Uiso 1 1 d R . .
H54C H 0.1068 0.5221 0.6347 0.254 Uiso 1 1 d R . .
C55 C 0.364(3) 0.4628(15) 0.6783(7) 0.172(10) Uani 1 1 d U . .
H55A H 0.3271 0.3993 0.6951 0.206 Uiso 1 1 d R . .
H55B H 0.4048 0.5245 0.7085 0.206 Uiso 1 1 d R . .
H55C H 0.4281 0.4568 0.6604 0.206 Uiso 1 1 d R . .
C56 C 0.8046(16) 0.1710(14) 0.4240(9) 0.126(7) Uani 1 1 d D . .
H56A H 0.8970 0.1919 0.4294 0.151 Uiso 1 1 d R . .
H56B H 0.7671 0.1878 0.3873 0.151 Uiso 1 1 d R . .
H56C H 0.7631 0.0951 0.4242 0.151 Uiso 1 1 d R . .
C57 C 0.7775(15) 0.2335(14) 0.4729(10) 0.132(9) Uani 1 1 d D . .
C58 C 0.7909(18) 0.2769(17) 0.5698(8) 0.133(8) Uani 1 1 d . . .
H58A H 0.7575 0.3276 0.5543 0.160 Uiso 1 1 d R . .
H58B H 0.8748 0.3147 0.5978 0.160 Uiso 1 1 d R . .
H58C H 0.7308 0.2295 0.5885 0.160 Uiso 1 1 d R . .
C59 C 0.856(2) 0.1300(18) 0.5342(13) 0.215(15) Uani 1 1 d . . .
H59A H 0.7975 0.0640 0.5085 0.258 Uiso 1 1 d R . .
H59B H 0.8584 0.1200 0.5740 0.258 Uiso 1 1 d R . .
H59C H 0.9427 0.1505 0.5293 0.258 Uiso 1 1 d R . .
N1 N 0.8043(16) 0.2097(17) 0.5161(13) 0.171(11) Uani 1 1 d . . .
N2 N 0.2495(17) 0.4749(10) 0.6312(6) 0.112(4) Uani 1 1 d U . .
O1 O -0.2341(7) 0.5514(6) 0.0422(3) 0.063(2) Uani 1 1 d . . .
O2 O -0.4183(6) 0.4575(6) 0.0630(3) 0.0568(19) Uani 1 1 d . . .
O3 O 0.4514(5) 0.5449(5) 0.4234(3) 0.0434(16) Uani 1 1 d . . .
O4 O 0.3207(5) 0.4211(4) 0.4636(2) 0.0323(13) Uani 1 1 d . . .
O5 O -0.3858(7) -0.3131(5) 0.0376(3) 0.0529(18) Uani 1 1 d . . .
O6 O -0.5570(6) -0.4135(5) 0.0700(3) 0.0458(16) Uani 1 1 d . . .
O7 O 0.2717(5) 0.1986(4) 0.4223(2) 0.0333(13) Uani 1 1 d . . .
O8 O 0.1634(6) 0.1509(5) 0.4882(3) 0.0463(16) Uani 1 1 d . . .
O9 O 0.4601(6) 0.1610(5) 0.5284(2) 0.0417(15) Uani 1 1 d . . .
O10 O 0.4343(6) 0.2314(5) 0.6072(2) 0.0366(14) Uani 1 1 d . . .
O11 O 0.6318(8) -0.3911(5) 0.8588(3) 0.0558(19) Uani 1 1 d . . .
O12 O 0.6320(8) -0.2573(5) 0.9138(3) 0.0547(19) Uani 1 1 d . . .
O13 O 0.5421(6) 0.3589(5) 0.4644(3) 0.0440(15) Uani 1 1 d . . .
O14 O 0.2675(7) 0.3562(6) 0.5730(3) 0.0490(16) Uani 1 1 d . . .
O15 O 0.7368(10) 0.3045(8) 0.4594(6) 0.105(4) Uani 1 1 d . . .
O16 O 0.0000 0.5000 0.0000 0.47(3) Uani 1 2 d SU . .
O17 O 0.876(5) 0.960(4) 0.977(2) 0.29(2) Uani 0.50 1 d PU . .
O18 O 0.463(7) 0.050(6) 0.993(4) 0.39(4) Uani 0.50 1 d P . .
O19 O 0.846(4) -0.430(2) 0.9356(15) 0.42(2) Uani 1 1 d DU . .
O20 O 0.8600(13) -0.2911(13) 0.9740(6) 0.156(5) Uani 1 1 d DU . .
O21 O 0.011(3) 0.708(3) 0.922(3) 0.46(3) Uani 1 1 d . . .
O22 O 0.038(3) 0.790(3) 0.0549(14) 0.43(2) Uani 1 1 d . . .
O23 O 0.119(8) 0.736(4) 0.9934(14) 0.65(5) Uani 1 1 d . . .

loop_
_atom_site_aniso_label
_atom_site_aniso_U_11
_atom_site_aniso_U_22
_atom_site_aniso_U_33
_atom_site_aniso_U_23
_atom_site_aniso_U_13
_atom_site_aniso_U_12
Tb1 0.0252(2) 0.02181(19) 0.02165(19) 0.00876(14) 0.00116(15) 0.00958(15)
Tb2 0.0324(2) 0.0287(2) 0.0214(2) 0.01066(16) -0.00446(16) 0.00874(17)
C1 0.043(6) 0.052(6) 0.037(5) 0.015(5) -0.006(4) 0.018(5)
C2 0.028(5) 0.054(6) 0.032(5) 0.014(4) -0.004(4) 0.017(4)
C3 0.026(5) 0.056(6) 0.041(5) 0.014(5) -0.011(4) 0.007(4)
C4 0.028(5) 0.041(5) 0.043(5) 0.019(4) -0.004(4) 0.003(4)
C5 0.027(4) 0.039(5) 0.024(4) 0.012(3) -0.004(3) 0.011(4)
C6 0.028(4) 0.033(4) 0.028(4) 0.009(3) -0.001(3) 0.009(4)
C7 0.030(5) 0.037(5) 0.040(5) 0.014(4) -0.007(4) 0.005(4)
C8 0.038(5) 0.024(4) 0.039(5) 0.018(4) -0.003(4) 0.008(4)
C9 0.030(4) 0.030(4) 0.024(4) 0.010(3) -0.006(3) 0.010(4)
C10 0.033(5) 0.027(4) 0.026(4) 0.007(3) -0.006(3) 0.014(4)
C11 0.027(4) 0.032(4) 0.036(5) 0.014(4) -0.003(4) 0.006(4)
C12 0.026(4) 0.038(5) 0.026(4) 0.016(4) -0.004(3) 0.009(4)
C13 0.029(5) 0.048(5) 0.036(5) 0.025(4) -0.006(4) 0.005(4)
C14 0.034(6) 0.128(12) 0.063(7) 0.059(8) 0.006(5) 0.019(7)
C15 0.071(8) 0.047(6) 0.072(8) 0.029(6) -0.026(6) 0.004(6)
C16 0.024(4) 0.048(5) 0.033(5) 0.021(4) -0.003(4) 0.009(4)
C17 0.034(5) 0.061(6) 0.043(5) 0.031(5) 0.001(4) 0.012(5)
C18 0.044(5) 0.026(4) 0.040(5) 0.006(4) 0.000(4) 0.013(4)
C19 0.036(5) 0.033(5) 0.030(4) -0.003(4) 0.006(4) 0.007(4)
C20 0.034(5) 0.034(5) 0.044(5) 0.003(4) 0.010(4) 0.009(4)
C21 0.038(5) 0.034(5) 0.039(5) 0.003(4) 0.015(4) 0.005(4)
C22 0.036(5) 0.027(4) 0.031(4) -0.002(3) 0.006(4) 0.011(4)
C23 0.030(4) 0.035(5) 0.029(4) 0.005(4) 0.007(4) 0.013(4)
C24 0.033(5) 0.031(4) 0.039(5) 0.007(4) 0.010(4) 0.007(4)
C25 0.038(5) 0.042(5) 0.028(4) 0.005(4) 0.011(4) 0.015(4)
C26 0.032(5) 0.032(4) 0.028(4) 0.001(3) 0.002(4) 0.010(4)
C27 0.029(4) 0.027(4) 0.032(5) 0.000(3) 0.004(4) 0.010(4)
C28 0.029(4) 0.034(5) 0.034(5) 0.006(4) 0.008(4) 0.007(4)
C29 0.033(5) 0.033(4) 0.028(4) 0.004(3) 0.007(4) 0.012(4)
C30 0.029(5) 0.042(5) 0.028(4) 0.001(4) 0.008(4) 0.000(4)
C31 0.042(6) 0.079(8) 0.060(7) -0.011(6) 0.017(5) 0.012(6)
C32 0.061(7) 0.049(6) 0.046(6) 0.010(5) 0.009(5) -0.002(5)
C33 0.034(5) 0.035(5) 0.032(4) 0.003(4) 0.007(4) 0.013(4)
C34 0.039(5) 0.030(4) 0.021(4) 0.001(3) 0.009(4) 0.005(4)
C35 0.029(4) 0.036(5) 0.027(4) 0.017(4) 0.006(3) 0.014(4)
C36 0.036(5) 0.032(4) 0.030(4) 0.017(3) 0.008(4) 0.018(4)
C37 0.049(5) 0.044(5) 0.029(5) 0.018(4) 0.014(4) 0.026(4)
C38 0.053(6) 0.043(5) 0.031(5) 0.015(4) 0.014(4) 0.031(5)
C39 0.033(4) 0.032(4) 0.032(4) 0.014(3) 0.012(4) 0.018(4)
C40 0.040(5) 0.037(5) 0.033(5) 0.017(4) 0.013(4) 0.022(4)
C41 0.051(6) 0.038(5) 0.040(5) 0.017(4) 0.016(4) 0.027(4)
C42 0.051(6) 0.039(5) 0.047(6) 0.021(4) 0.008(4) 0.031(5)
C43 0.037(5) 0.043(5) 0.025(4) 0.011(4) 0.004(4) 0.019(4)
C44 0.046(5) 0.036(5) 0.037(5) 0.019(4) 0.007(4) 0.021(4)
C45 0.046(5) 0.040(5) 0.035(5) 0.022(4) 0.015(4) 0.026(4)
C46 0.034(5) 0.032(4) 0.033(5) 0.015(4) 0.007(4) 0.015(4)
C47 0.040(5) 0.032(4) 0.030(4) 0.017(3) 0.011(4) 0.020(4)
C48 0.073(7) 0.042(5) 0.038(5) 0.014(4) 0.014(5) 0.026(5)
C49 0.057(6) 0.064(7) 0.059(6) 0.034(5) 0.032(5) 0.038(5)
C50 0.029(4) 0.035(4) 0.029(4) 0.014(4) 0.008(3) 0.016(4)
C51 0.037(5) 0.028(4) 0.033(4) 0.012(3) 0.012(4) 0.017(4)
C52 0.055(8) 0.116(13) 0.185(14) 0.046(12) 0.035(8) 0.044(9)
C53 0.085(8) 0.056(7) 0.087(8) 0.022(6) 0.053(6) 0.019(7)
C54 0.43(4) 0.16(2) 0.20(2) 0.073(17) 0.21(2) 0.21(3)
C55 0.31(3) 0.112(15) 0.067(10) 0.012(10) 0.002(12) 0.093(18)
C56 0.093(12) 0.102(13) 0.19(2) -0.014(13) 0.046(13) 0.052(11)
C57 0.040(9) 0.091(14) 0.24(3) 0.055(16) 0.021(13) 0.005(8)
C58 0.096(13) 0.159(19) 0.128(16) 0.013(14) 0.060(12) 0.017(12)
C59 0.15(2) 0.17(2) 0.40(4) 0.19(3) 0.10(2) 0.114(18)
N1 0.069(10) 0.147(17) 0.29(3) 0.14(2) 0.033(14) 0.028(10)
N2 0.194(14) 0.075(8) 0.102(8) 0.012(7) 0.077(8) 0.071(9)
O1 0.055(4) 0.079(5) 0.043(4) 0.036(4) -0.009(3) 0.023(4)
O2 0.033(4) 0.058(4) 0.061(5) 0.009(4) -0.021(3) 0.020(3)
O3 0.028(3) 0.043(4) 0.035(3) 0.017(3) -0.011(3) -0.002(3)
O4 0.037(3) 0.032(3) 0.022(3) 0.012(2) -0.004(2) 0.014(3)
O5 0.067(5) 0.043(4) 0.036(4) 0.002(3) 0.013(3) 0.010(3)
O6 0.047(4) 0.032(3) 0.040(4) 0.001(3) -0.002(3) 0.005(3)
O7 0.034(3) 0.035(3) 0.028(3) 0.003(2) 0.006(2) 0.012(3)
O8 0.042(4) 0.054(4) 0.030(3) 0.002(3) 0.012(3) 0.004(3)
O9 0.067(4) 0.053(4) 0.026(3) 0.022(3) 0.013(3) 0.045(3)
O10 0.058(4) 0.036(3) 0.028(3) 0.021(3) 0.017(3) 0.028(3)
O11 0.091(6) 0.049(4) 0.040(4) 0.022(3) 0.015(4) 0.043(4)
O12 0.096(6) 0.042(4) 0.029(3) 0.014(3) 0.013(3) 0.032(4)
O13 0.039(4) 0.036(3) 0.062(4) 0.018(3) 0.023(3) 0.015(3)
O14 0.056(4) 0.058(4) 0.052(4) 0.014(3) 0.022(3) 0.038(4)
O15 0.083(7) 0.090(7) 0.180(11) 0.050(7) 0.059(7) 0.058(6)
O16 0.47(3) 0.48(3) 0.47(3) 0.073(11) 0.127(13) 0.197(16)
O17 0.29(2) 0.28(3) 0.29(3) 0.043(11) 0.077(12) 0.115(13)
O18 0.31(8) 0.36(11) 0.51(10) 0.18(9) 0.22(8) 0.08(6)
O19 0.43(2) 0.42(2) 0.42(2) 0.071(10) 0.116(11) 0.176(12)
O20 0.107(6) 0.178(9) 0.146(8) 0.088(7) 0.028(6) 0.016(6)
O21 0.19(3) 0.29(4) 0.83(9) -0.01(5) 0.15(4) 0.04(2)
O22 0.42(5) 0.39(4) 0.29(3) -0.10(3) 0.14(3) -0.05(3)
O23 1.13(15) 0.52(7) 0.17(3) -0.03(4) 0.06(5) 0.29(9)

loop_
_atom_type_symbol
_atom_type_description
_atom_type_scat_dispersion_real
_atom_type_scat_dispersion_imag
_atom_type_scat_source
C C 0.0033 0.0016 'International Tables Vol C Tables 4.2.6.8 and 6.1.1.4'
O O 0.0106 0.0060 'International Tables Vol C Tables 4.2.6.8 and 6.1.1.4'
Tb Tb -0.1723 4.1537 'International Tables Vol C Tables 4.2.6.8 and 6.1.1.4'
N N 0.0061 0.0033 'International Tables Vol C Tables 4.2.6.8 and 6.1.1.4'
H H 0.0000 0.0000 'International Tables Vol C Tables 4.2.6.8 and 6.1.1.4'

loop_
_geom_angle_atom_site_label_1
_geom_angle_atom_site_label_2
_geom_angle_atom_site_label_3
_geom_angle
_geom_angle_site_symmetry_1
_geom_angle_site_symmetry_3
O14 Tb1 O4 77.9(2) . .
O14 Tb1 O3 79.0(2) . 2_666
O4 Tb1 O3 84.93(19) . 2_666
O14 Tb1 O7 122.2(2) . .
O4 Tb1 O7 77.09(19) . .
O3 Tb1 O7 147.5(2) 2_666 .
O14 Tb1 O13 145.1(2) . .
O4 Tb1 O13 77.3(2) . .
O3 Tb1 O13 74.7(2) 2_666 .
O7 Tb1 O13 75.0(2) . .
O14 Tb1 O10 79.2(2) . .
O4 Tb1 O10 154.1(2) . .
O3 Tb1 O10 78.8(2) 2_666 .
O7 Tb1 O10 126.2(2) . .
O13 Tb1 O10 116.9(2) . .
O14 Tb1 O9 129.8(2) . .
O4 Tb1 O9 151.5(2) . .
O3 Tb1 O9 105.0(2) 2_666 .
O7 Tb1 O9 80.93(19) . .
O13 Tb1 O9 79.7(2) . .
O10 Tb1 O9 53.85(19) . .
O14 Tb1 O8 78.7(2) . .
O4 Tb1 O8 97.3(2) . .
O3 Tb1 O8 156.6(2) 2_666 .
O7 Tb1 O8 54.24(19) . .
O13 Tb1 O8 128.5(2) . .
O10 Tb1 O8 90.1(2) . .
O9 Tb1 O8 84.2(2) . .
O14 Tb1 C27 100.7(2) . .
O4 Tb1 C27 86.3(2) . .
O3 Tb1 C27 171.1(2) 2_666 .
O7 Tb1 C27 27.0(2) . .
O13 Tb1 C27 101.8(2) . .
O10 Tb1 C27 109.9(2) . .
O9 Tb1 C27 82.2(2) . .
O8 Tb1 C27 27.2(2) . .
O14 Tb1 C35 104.4(2) . .
O4 Tb1 C35 176.4(2) . .
O3 Tb1 C35 92.8(2) 2_666 .
O7 Tb1 C35 103.7(2) . .
O13 Tb1 C35 99.5(2) . .
O10 Tb1 C35 26.9(2) . .
O9 Tb1 C35 27.0(2) . .
O8 Tb1 C35 85.9(2) . .
C27 Tb1 C35 95.9(2) . .
O6 Tb2 O2 75.5(2) 2_546 2_556
O6 Tb2 O5 129.7(2) 2_546 1_656
O2 Tb2 O5 77.6(3) 2_556 1_656
O6 Tb2 O20 123.6(5) 2_546 .
O2 Tb2 O20 157.0(4) 2_556 .
O5 Tb2 O20 95.5(5) 1_656 .
O6 Tb2 O1 82.9(2) 2_546 1_646
O2 Tb2 O1 125.6(3) 2_556 1_646
O5 Tb2 O1 79.4(3) 1_656 1_646
O20 Tb2 O1 73.3(4) . 1_646
O6 Tb2 O12 132.8(2) 2_546 .
O2 Tb2 O12 81.9(3) 2_556 .
O5 Tb2 O12 83.2(2) 1_656 .
O20 Tb2 O12 75.4(4) . .
O1 Tb2 O12 142.3(3) 1_646 .
O6 Tb2 O11 84.2(2) 2_546 .
O2 Tb2 O11 88.3(3) 2_556 .
O5 Tb2 O11 136.4(2) 1_656 .
O20 Tb2 O11 81.7(4) . .
O1 Tb2 O11 138.7(3) 1_646 .
O12 Tb2 O11 53.8(2) . .
O6 Tb2 O19 77.9(6) 2_546 .
O2 Tb2 O19 146.8(7) 2_556 .
O5 Tb2 O19 135.4(7) 1_656 .
O20 Tb2 O19 46.0(5) . .
O1 Tb2 O19 69.4(8) 1_646 .
O12 Tb2 O19 102.5(8) . .
O11 Tb2 O19 69.6(8) . .
O6 Tb2 C44 108.7(2) 2_546 .
O2 Tb2 C44 84.1(3) 2_556 .
O5 Tb2 C44 109.9(3) 1_656 .
O20 Tb2 C44 77.6(4) . .
O1 Tb2 C44 150.2(3) 1_646 .
O12 Tb2 C44 27.1(2) . .
O11 Tb2 C44 26.8(2) . .
O19 Tb2 C44 85.9(8) . .
O1 C1 O2 124.0(8) . .
O1 C1 C2 117.6(9) . .
O2 C1 C2 118.4(9) . .
C17 C2 C3 121.4(8) . .
C17 C2 C1 118.7(8) . .
C3 C2 C1 119.9(8) . .
C2 C3 C4 119.7(8) . .
C2 C3 H3 120.1 . .
C4 C3 H3 120.1 . .
C5 C4 C3 119.1(8) . .
C5 C4 H4 120.4 . .
C3 C4 H4 120.4 . .
C4 C5 C16 120.3(7) . .
C4 C5 C6 130.7(8) . .
C16 C5 C6 108.9(7) . .
C7 C6 C12 120.2(7) . .
C7 C6 C5 131.7(7) . .
C12 C6 C5 108.1(7) . .
C8 C7 C6 118.9(8) . .
C8 C7 H7 120.6 . .
C6 C7 H7 120.6 . .
C7 C8 C9 121.0(7) . .
C7 C8 H8 119.5 . .
C9 C8 H8 119.5 . .
C11 C9 C8 120.3(7) . .
C11 C9 C10 119.2(7) . .
C8 C9 C10 120.5(7) . .
O3 C10 O4 123.4(7) . .
O3 C10 C9 118.1(7) . .
O4 C10 C9 118.3(7) . .
C12 C11 C9 118.7(7) . .
C12 C11 H11 120.7 . .
C9 C11 H11 120.7 . .
C11 C12 C6 120.9(7) . .
C11 C12 C13 128.1(7) . .
C6 C12 C13 111.0(6) . .
C16 C13 C12 101.1(7) . .
C16 C13 C14 113.3(8) . .
C12 C13 C14 111.0(8) . .
C16 C13 C15 110.4(8) . .
C12 C13 C15 111.1(8) . .
C14 C13 C15 109.8(9) . .
C13 C14 H14A 110.2 . .
C13 C14 H14B 109.1 . .
H14A C14 H14B 109.5 . .
C13 C14 H14C 109.1 . .
H14A C14 H14C 109.5 . .
H14B C14 H14C 109.5 . .
C13 C15 H15A 109.4 . .
C13 C15 H15B 109.2 . .
H15A C15 H15B 109.5 . .
C13 C15 H15C 109.7 . .
H15A C15 H15C 109.5 . .
H15B C15 H15C 109.5 . .
C17 C16 C5 119.9(8) . .
C17 C16 C13 129.2(8) . .
C5 C16 C13 110.9(7) . .
C2 C17 C16 119.5(9) . .
C2 C17 H17 120.3 . .
C16 C17 H17 120.3 . .
O5 C18 O6 125.3(8) . .
O5 C18 C19 117.9(8) . .
O6 C18 C19 116.8(8) . .
C20 C19 C34 120.3(8) . .
C20 C19 C18 121.3(8) . .
C34 C19 C18 118.5(8) . .
C19 C20 C21 121.9(8) . .
C19 C20 H20 119.1 . .
C21 C20 H20 119.1 . .
C20 C21 C22 118.3(8) . .
C20 C21 H21 120.9 . .
C22 C21 H21 120.9 . .
C33 C22 C21 120.6(8) . .
C33 C22 C23 108.5(7) . .
C21 C22 C23 130.9(8) . .
C24 C23 C29 120.8(7) . .
C24 C23 C22 130.5(8) . .
C29 C23 C22 108.6(7) . .
C25 C24 C23 117.5(8) . .
C25 C24 H24 121.2 . .
C23 C24 H24 121.2 . .
C24 C25 C26 122.1(8) . .
C24 C25 H25 118.9 . .
C26 C25 H25 118.9 . .
C28 C26 C25 120.0(7) . .
C28 C26 C27 118.8(7) . .
C25 C26 C27 121.2(7) . .
O7 C27 O8 121.3(7) . .
O7 C27 C26 118.3(7) . .
O8 C27 C26 120.4(7) . .
O7 C27 Tb1 59.4(4) . .
O8 C27 Tb1 62.0(4) . .
C26 C27 Tb1 176.1(6) . .
C29 C28 C26 119.1(8) . .
C29 C28 H28 120.5 . .
C26 C28 H28 120.5 . .
C28 C29 C23 120.5(8) . .
C28 C29 C30 128.5(8) . .
C23 C29 C30 111.0(7) . .
C32 C30 C29 112.2(8) . .
C32 C30 C33 112.6(8) . .
C29 C30 C33 100.4(6) . .
C32 C30 C31 109.1(9) . .
C29 C30 C31 110.7(8) . .
C33 C30 C31 111.6(8) . .
C30 C31 H31A 109.2 . .
C30 C31 H31B 109.5 . .
H31A C31 H31B 109.5 . .
C30 C31 H31C 109.7 . .
H31A C31 H31C 109.5 . .
H31B C31 H31C 109.5 . .
C30 C32 H32A 109.8 . .
C30 C32 H32B 109.7 . .
H32A C32 H32B 109.5 . .
C30 C32 H32C 108.9 . .
H32A C32 H32C 109.5 . .
H32B C32 H32C 109.5 . .
C34 C33 C22 120.4(8) . .
C34 C33 C30 128.1(8) . .
C22 C33 C30 111.5(7) . .
C33 C34 C19 118.6(8) . .
C33 C34 H34 120.7 . .
C19 C34 H34 120.7 . .
O10 C35 O9 120.9(7) . .
O10 C35 C36 119.8(7) . .
O9 C35 C36 119.2(8) . .
O10 C35 Tb1 60.5(4) . .
O9 C35 Tb1 60.5(4) . .
C36 C35 Tb1 175.6(6) . .
C51 C36 C37 119.9(7) . .
C51 C36 C35 119.2(7) . .
C37 C36 C35 120.9(7) . .
C38 C37 C36 121.2(8) . .
C38 C37 H37 119.4 . .
C36 C37 H37 119.4 . .
C37 C38 C39 118.9(8) . .
C37 C38 H38 120.5 . .
C39 C38 H38 120.5 . .
C38 C39 C50 120.0(7) . .
C38 C39 C40 131.4(8) . .
C50 C39 C40 108.6(7) . .
C41 C40 C46 120.7(8) . .
C41 C40 C39 131.5(8) . .
C46 C40 C39 107.8(7) . .
C42 C41 C40 117.9(9) . .
C42 C41 H41 121.0 . .
C40 C41 H41 121.0 . .
C43 C42 C41 123.5(8) . .
C43 C42 H42 118.3 . .
C41 C42 H42 118.3 . .
C42 C43 C45 118.2(8) . .
C42 C43 C44 124.4(8) . .
C45 C43 C44 117.4(8) . .
O11 C44 O12 120.3(8) . .
O11 C44 C43 119.5(8) . .
O12 C44 C43 120.1(8) . .
O11 C44 Tb2 61.3(5) . .
O12 C44 Tb2 59.0(4) . .
C43 C44 Tb2 177.2(6) . .
C46 C45 C43 119.8(8) . .
C46 C45 H45 120.1 . .
C43 C45 H45 120.1 . .
C45 C46 C40 119.9(8) . .
C45 C46 C47 128.7(8) . .
C40 C46 C47 111.4(7) . .
C46 C47 C50 101.1(7) . .
C46 C47 C48 111.2(7) . .
C50 C47 C48 112.0(7) . .
C46 C47 C49 110.8(7) . .
C50 C47 C49 110.9(7) . .
C48 C47 C49 110.5(8) . .
C47 C48 H48A 109.6 . .
C47 C48 H48B 109.3 . .
H48A C48 H48B 109.5 . .
C47 C48 H48C 109.5 . .
H48A C48 H48C 109.5 . .
H48B C48 H48C 109.5 . .
C47 C49 H49A 109.5 . .
C47 C49 H49B 109.2 . .
H49A C49 H49B 109.5 . .
C47 C49 H49C 109.8 . .
H49A C49 H49C 109.5 . .
H49B C49 H49C 109.5 . .
C51 C50 C39 120.6(7) . .
C51 C50 C47 128.3(8) . .
C39 C50 C47 111.0(7) . .
C36 C51 C50 119.3(8) . .
C36 C51 H51 120.4 . .
C50 C51 H51 120.4 . .
C53 C52 H52A 110.0 . .
C53 C52 H52B 109.2 . .
H52A C52 H52B 109.5 . .
C53 C52 H52C 109.2 . .
H52A C52 H52C 109.5 . .
H52B C52 H52C 109.5 . .
N2 C53 O14 127.6(16) . .
N2 C53 C52 113.8(15) . .
O14 C53 C52 118.6(13) . .
N2 C54 H54A 108.7 . .
N2 C54 H54B 109.5 . .
H54A C54 H54B 109.5 . .
N2 C54 H54C 110.2 . .
H54A C54 H54C 109.5 . .
H54B C54 H54C 109.5 . .
N2 C55 H55A 108.7 . .
N2 C55 H55B 109.4 . .
H55A C55 H55B 109.5 . .
N2 C55 H55C 110.3 . .
H55A C55 H55C 109.5 . .
H55B C55 H55C 109.5 . .
C57 C56 H56A 111.6 . .
C57 C56 H56B 107.1 . .
H56A C56 H56B 109.5 . .
C57 C56 H56C 109.7 . .
H56A C56 H56C 109.5 . .
H56B C56 H56C 109.5 . .
N1 C57 O15 130(2) . .
N1 C57 C56 112(2) . .
O15 C57 C56 118.2(19) . .
N1 C58 H58A 107.7 . .
N1 C58 H58B 110.6 . .
H58A C58 H58B 109.5 . .
N1 C58 H58C 110.1 . .
H58A C58 H58C 109.5 . .
H58B C58 H58C 109.5 . .
N1 C59 H59A 105.6 . .
N1 C59 H59B 112.3 . .
H59A C59 H59B 109.5 . .
N1 C59 H59C 110.4 . .
H59A C59 H59C 109.5 . .
H59B C59 H59C 109.5 . .
C57 N1 C59 131(3) . .
C57 N1 C58 115(2) . .
C59 N1 C58 113(2) . .
C53 N2 C54 132(2) . .
C53 N2 C55 112.4(14) . .
C54 N2 C55 116.0(17) . .
C1 O1 Tb2 116.4(6) . 1_464
C1 O2 Tb2 173.7(7) . 2_556
C10 O3 Tb1 142.8(6) . 2_666
C10 O4 Tb1 142.2(6) . .
C18 O5 Tb2 135.7(6) . 1_454
C18 O6 Tb2 132.8(6) . 2_546
C27 O7 Tb1 93.6(5) . .
C27 O8 Tb1 90.8(5) . .
C35 O9 Tb1 92.5(5) . .
C35 O10 Tb1 92.6(4) . .
C44 O11 Tb2 91.9(5) . .
C44 O12 Tb2 93.9(5) . .
C53 O14 Tb1 151.0(7) . .

loop_
_geom_bond_atom_site_label_1
_geom_bond_atom_site_label_2
_geom_bond_distance
_geom_bond_site_symmetry_2
Tb1 O14 2.310(6) .
Tb1 O4 2.329(5) .
Tb1 O3 2.340(6) 2_666
Tb1 O7 2.378(5) .
Tb1 O13 2.416(6) .
Tb1 O10 2.425(5) .
Tb1 O9 2.425(6) .
Tb1 O8 2.435(6) .
Tb1 C27 2.759(8) .
Tb1 C35 2.783(8) .
Tb2 O6 2.290(6) 2_546
Tb2 O2 2.293(6) 2_556
Tb2 O5 2.297(7) 1_656
Tb2 O20 2.326(13) .
Tb2 O1 2.354(6) 1_646
Tb2 O12 2.392(6) .
Tb2 O11 2.443(6) .
Tb2 O19 2.69(4) .
Tb2 C44 2.783(8) .
C1 O1 1.236(12) .
C1 O2 1.252(11) .
C1 C2 1.524(11) .
C2 C17 1.373(12) .
C2 C3 1.377(13) .
C3 C4 1.392(12) .
C3 H3 0.9300 .
C4 C5 1.387(11) .
C4 H4 0.9300 .
C5 C16 1.393(11) .
C5 C6 1.466(10) .
C6 C7 1.388(11) .
C6 C12 1.394(11) .
C7 C8 1.378(11) .
C7 H7 0.9300 .
C8 C9 1.396(11) .
C8 H8 0.9300 .
C9 C11 1.387(11) .
C9 C10 1.488(10) .
C10 O3 1.253(10) .
C10 O4 1.263(9) .
C11 C12 1.384(10) .
C11 H11 0.9300 .
C12 C13 1.527(11) .
C13 C16 1.514(11) .
C13 C14 1.531(15) .
C13 C15 1.533(15) .
C14 H14A 0.9600 .
C14 H14B 0.9600 .
C14 H14C 0.9600 .
C15 H15A 0.9600 .
C15 H15B 0.9600 .
C15 H15C 0.9600 .
C16 C17 1.381(11) .
C17 H17 0.9300 .
C18 O5 1.266(11) .
C18 O6 1.271(10) .
C18 C19 1.499(12) .
C19 C20 1.357(12) .
C19 C34 1.411(11) .
C20 C21 1.384(12) .
C20 H20 0.9300 .
C21 C22 1.395(11) .
C21 H21 0.9300 .
C22 C33 1.388(12) .
C22 C23 1.461(11) .
C23 C24 1.395(12) .
C23 C29 1.397(11) .
C24 C25 1.372(12) .
C24 H24 0.9300 .
C25 C26 1.388(12) .
C25 H25 0.9300 .
C26 C28 1.382(11) .
C26 C27 1.511(11) .
C27 O7 1.255(10) .
C27 O8 1.263(10) .
C28 C29 1.375(11) .
C28 H28 0.9300 .
C29 C30 1.527(11) .
C30 C32 1.527(14) .
C30 C33 1.528(11) .
C30 C31 1.534(14) .
C31 H31A 0.9600 .
C31 H31B 0.9600 .
C31 H31C 0.9600 .
C32 H32A 0.9600 .
C32 H32B 0.9600 .
C32 H32C 0.9600 .
C33 C34 1.385(11) .
C34 H34 0.9300 .
C35 O10 1.260(10) .
C35 O9 1.264(9) .
C35 C36 1.509(10) .
C36 C51 1.381(11) .
C36 C37 1.395(12) .
C37 C38 1.375(11) .
C37 H37 0.9300 .
C38 C39 1.393(11) .
C38 H38 0.9300 .
C39 C50 1.393(11) .
C39 C40 1.462(11) .
C40 C41 1.391(12) .
C40 C46 1.396(12) .
C41 C42 1.380(12) .
C41 H41 0.9300 .
C42 C43 1.357(12) .
C42 H42 0.9300 .
C43 C45 1.424(12) .
C43 C44 1.490(11) .
C44 O11 1.254(11) .
C44 O12 1.269(11) .
C45 C46 1.379(11) .
C45 H45 0.9300 .
C46 C47 1.511(11) .
C47 C50 1.512(11) .
C47 C48 1.533(12) .
C47 C49 1.541(12) .
C48 H48A 0.9600 .
C48 H48B 0.9600 .
C48 H48C 0.9600 .
C49 H49A 0.9600 .
C49 H49B 0.9600 .
C49 H49C 0.9600 .
C50 C51 1.388(11) .
C51 H51 0.9300 .
C52 C53 1.56(2) .
C52 H52A 0.9600 .
C52 H52B 0.9600 .
C52 H52C 0.9600 .
C53 N2 1.190(17) .
C53 O14 1.235(14) .
C54 N2 1.44(2) .
C54 H54A 0.9600 .
C54 H54B 0.9600 .
C54 H54C 0.9600 .
C55 N2 1.58(2) .
C55 H55A 0.9600 .
C55 H55B 0.9600 .
C55 H55C 0.9600 .
C56 C57 1.564(10) .
C56 H56A 0.9600 .
C56 H56B 0.9600 .
C56 H56C 0.9600 .
C57 N1 1.10(2) .
C57 O15 1.25(2) .
C58 N1 1.60(3) .
C58 H58A 0.9600 .
C58 H58B 0.9600 .
C58 H58C 0.9600 .
C59 N1 1.46(2) .
C59 H59A 0.9600 .
C59 H59B 0.9600 .
C59 H59C 0.9600 .
O1 Tb2 2.354(6) 1_464
O2 Tb2 2.293(6) 2_556
O3 Tb1 2.340(6) 2_666
O5 Tb2 2.297(7) 1_454
O6 Tb2 2.290(6) 2_546
O21 O23 1.77(5) .
